data_4501560
loop_
_publ_author_name
'Yang, Jin'
'Wu, Biao'
'Zhuge, Fuyu'
'Liang, Jianjun'
'Jia, Chuandong'
'Wang, Yao-Yu'
'Tang, Ning'
'Yang, Xiao-Juan'
'Shi, Qi-Zhen'

_publ_section_title
;
 Coordination Networks from Zero-Dimensional Metallomacrocycle,
 One-Dimensional Chain to Two-Dimensional Sheet Based on a Ditopic
 Diiminopyridine Ligand and Group 12 Metals
;
_journal_issue 5
_journal_name_full 'Crystal Growth &amp; Design'
_journal_page_first 2331
_journal_paper_doi 10.1021/cg100093n
_journal_volume 10
_journal_year 2010
_chemical_formula_sum 'C88 H102 Cd Cl6 N10'
_chemical_formula_weight 1624.90
_chemical_name_systematic
; 
 ? 
;
_space_group_IT_number 2
_symmetry_cell_setting triclinic
_symmetry_space_group_name_Hall '-P 1'
_symmetry_space_group_name_H-M 'P -1'
_atom_sites_solution_hydrogens geom
_atom_sites_solution_primary direct
_atom_sites_solution_secondary difmap
_audit_creation_method SHELXL-97
_cell_angle_alpha 79.078(4)
_cell_angle_beta 88.870(4)
_cell_angle_gamma 80.669(4)
_cell_formula_units_Z 1
_cell_length_a 9.162(3)
_cell_length_b 13.885(4)
_cell_length_c 19.359(5)
_cell_measurement_temperature 293(2)
_cell_volume 2386.0(12)
_computing_cell_refinement 'Bruker SMART'
_computing_data_collection 'Bruker SMART APEX II'
_computing_data_reduction 'Bruker SAINT'
_computing_structure_refinement 'SHELXL-97 (Sheldrick, 2008)'
_computing_structure_solution 'SHELXS-97 (Sheldrick, 2008)'
_diffrn_ambient_temperature 293(2)
_diffrn_measured_fraction_theta_full 0.973
_diffrn_measured_fraction_theta_max 0.973
_diffrn_measurement_device_type 'Bruker APEX II area detector'
_diffrn_measurement_method '\w scans'
_diffrn_radiation_monochromator graphite
_diffrn_radiation_source 'fine-focus sealed tube'
_diffrn_radiation_type MoK\a
_diffrn_radiation_wavelength 0.71073
_diffrn_reflns_av_R_equivalents 0.0469
_diffrn_reflns_av_sigmaI/netI 0.0831
_diffrn_reflns_limit_h_max 10
_diffrn_reflns_limit_h_min -10
_diffrn_reflns_limit_k_max 16
_diffrn_reflns_limit_k_min -16
_diffrn_reflns_limit_l_max 22
_diffrn_reflns_limit_l_min -20
_diffrn_reflns_number 15566
_diffrn_reflns_theta_full 24.71
_diffrn_reflns_theta_max 24.71
_diffrn_reflns_theta_min 1.68
_exptl_absorpt_coefficient_mu 0.441
_exptl_absorpt_correction_T_max 0.9572
_exptl_absorpt_correction_T_min 0.8434
_exptl_absorpt_correction_type multi-scan
_exptl_absorpt_process_details SADABS
_exptl_crystal_colour pale-yellow
_exptl_crystal_density_diffrn 1.131
_exptl_crystal_density_method 'not measured'
_exptl_crystal_description block
_exptl_crystal_F_000 850
_exptl_crystal_size_max 0.40
_exptl_crystal_size_mid 0.20
_exptl_crystal_size_min 0.10
_refine_diff_density_max 0.895
_refine_diff_density_min -0.514
_refine_diff_density_rms 0.099
_refine_ls_extinction_method none
_refine_ls_goodness_of_fit_ref 1.051
_refine_ls_hydrogen_treatment constr
_refine_ls_matrix_type full
_refine_ls_number_parameters 502
_refine_ls_number_reflns 7901
_refine_ls_number_restraints 42
_refine_ls_restrained_S_all 1.074
_refine_ls_R_factor_all 0.1132
_refine_ls_R_factor_gt 0.0723
_refine_ls_shift/su_max 0.000
_refine_ls_shift/su_mean 0.000
_refine_ls_structure_factor_coef Fsqd
_refine_ls_weighting_details 'calc w=1/[\s^2^(Fo^2^)+(0.1336P)^2^+0.0000P] where P=(Fo^2^+2Fc^2^)/3'
_refine_ls_weighting_scheme calc
_refine_ls_wR_factor_gt 0.1933
_refine_ls_wR_factor_ref 0.2216
_reflns_number_gt 5347
_reflns_number_total 7901
_reflns_threshold_expression >2sigma(I)
_cod_data_source_file cg100093n_si_002.cif
_cod_data_source_block CdCl2L
_cod_depositor_comments
;
The following automatic conversions were performed:

'_symmetry_cell_setting' value 'Triclinic' changed to 'triclinic'
according to /home/saulius/struct/CIF-dictionaries/cif_core.dic
dictionary named 'cif_core.dic' version 2.4.2 from
2011-04-26.

'_exptl_absorpt_correction_type' value 'Multi-scan'
changed to 'multi-scan' according to
/home/saulius/struct/CIF-dictionaries/cif_core.dic dictionary named
'cif_core.dic' version 2.4.2 from 2011-04-26.

Automatic conversion script
Id: cif_fix_values 1715 2011-07-08 13:25:40Z adriana 
;
_cod_original_sg_symbol_H-M P-1
_cod_database_code 4501560

loop_
_symmetry_equiv_pos_as_xyz
'x, y, z'
'-x, -y, -z'

loop_
_atom_site_label
_atom_site_type_symbol
_atom_site_fract_x
_atom_site_fract_y
_atom_site_fract_z
_atom_site_U_iso_or_equiv
_atom_site_adp_type
_atom_site_occupancy
_atom_site_symmetry_multiplicity
_atom_site_calc_flag
_atom_site_refinement_flags
Cd1 Cd 0.0000 0.0000 1.0000 0.0434(2) Uani 1 2 d S
Cl1 Cl 0.11984(16) 0.05204(11) 0.87837(7) 0.0543(4) Uani 1 1 d .
N1 N -0.0991(5) 0.1694(3) 1.0023(2) 0.0478(11) Uani 1 1 d .
N2 N 0.2251(6) 0.6209(4) 0.7848(3) 0.0545(12) Uani 1 1 d .
N3 N 0.2998(6) 0.7262(4) 0.6100(3) 0.0554(13) Uani 1 1 d .
N4 N 0.3986(6) 0.8912(4) 0.4594(3) 0.0583(13) Uani 1 1 d .
N5 N 0.2158(5) 1.0308(3) 0.0563(2) 0.0481(11) Uani 1 1 d .
C1 C -0.1956(7) 0.1967(5) 1.0503(3) 0.0577(16) Uani 1 1 d .
H1A H -0.2359 0.1477 1.0806 0.069 Uiso 1 1 calc R
C2 C -0.2384(8) 0.2953(5) 1.0568(4) 0.0658(18) Uani 1 1 d .
H2A H -0.3085 0.3120 1.0898 0.079 Uiso 1 1 calc R
C3 C -0.1744(7) 0.3686(4) 1.0132(3) 0.0588(16) Uani 1 1 d .
H3A H -0.2009 0.4349 1.0170 0.071 Uiso 1 1 calc R
C4 C -0.0715(6) 0.3420(4) 0.9644(3) 0.0491(14) Uani 1 1 d .
C5 C -0.0395(6) 0.2410(4) 0.9602(3) 0.0490(14) Uani 1 1 d .
H5A H 0.0268 0.2226 0.9263 0.059 Uiso 1 1 calc R
C6 C 0.0044(7) 0.4143(4) 0.9177(3) 0.0528(15) Uani 1 1 d .
C7 C -0.0687(7) 0.5079(4) 0.8882(3) 0.0537(15) Uani 1 1 d .
H7A H -0.1676 0.5258 0.8989 0.064 Uiso 1 1 calc R
C8 C 0.0012(7) 0.5759(4) 0.8431(3) 0.0531(15) Uani 1 1 d .
C9 C 0.1504(7) 0.5487(4) 0.8269(3) 0.0505(14) Uani 1 1 d .
C10 C 0.2291(7) 0.4553(4) 0.8568(3) 0.0520(14) Uani 1 1 d .
C11 C 0.1545(6) 0.3903(4) 0.9017(3) 0.0545(15) Uani 1 1 d .
H11A H 0.2059 0.3283 0.9221 0.065 Uiso 1 1 calc R
C12 C -0.0855(8) 0.6775(5) 0.8109(4) 0.0721(19) Uani 1 1 d .
H12A H -0.0145 0.7207 0.7907 0.086 Uiso 1 1 calc R
C13 C -0.1728(12) 0.7247(7) 0.8647(6) 0.136(4) Uani 1 1 d .
H13A H -0.2254 0.7884 0.8428 0.204 Uiso 1 1 calc R
H13B H -0.1074 0.7330 0.9005 0.204 Uiso 1 1 calc R
H13C H -0.2422 0.6830 0.8856 0.204 Uiso 1 1 calc R
C14 C -0.1844(15) 0.6699(9) 0.7543(7) 0.177(6) Uani 1 1 d .
H14A H -0.1279 0.6402 0.7192 0.265 Uiso 1 1 calc R
H14B H -0.2335 0.7350 0.7333 0.265 Uiso 1 1 calc R
H14C H -0.2567 0.6294 0.7732 0.265 Uiso 1 1 calc R
C15 C 0.3942(8) 0.4258(6) 0.8426(4) 0.079(2) Uani 1 1 d .
H15A H 0.4105 0.4543 0.7933 0.095 Uiso 1 1 calc R
C16 C 0.4857(10) 0.4709(10) 0.8858(7) 0.162(6) Uani 1 1 d .
H16A H 0.4533 0.5414 0.8781 0.243 Uiso 1 1 calc R
H16B H 0.5875 0.4575 0.8727 0.243 Uiso 1 1 calc R
H16C H 0.4756 0.4430 0.9347 0.243 Uiso 1 1 calc R
C17 C 0.4445(11) 0.3113(7) 0.8517(7) 0.144(5) Uani 1 1 d .
H17A H 0.3860 0.2850 0.8214 0.215 Uiso 1 1 calc R
H17B H 0.4314 0.2806 0.8997 0.215 Uiso 1 1 calc R
H17C H 0.5469 0.2978 0.8396 0.215 Uiso 1 1 calc R
C18 C 0.2387(8) 0.6281(5) 0.7189(4) 0.0642(17) Uani 1 1 d .
C19 C 0.1871(11) 0.5600(6) 0.6742(4) 0.103(3) Uani 1 1 d .
H19A H 0.1434 0.5091 0.7041 0.154 Uiso 1 1 calc R
H19B H 0.2702 0.5299 0.6505 0.154 Uiso 1 1 calc R
H19C H 0.1153 0.5982 0.6401 0.154 Uiso 1 1 calc R
C20 C 0.3107(7) 0.7104(5) 0.6800(3) 0.0572(16) Uani 1 1 d .
C21 C 0.3774(7) 0.7685(5) 0.7152(3) 0.0662(18) Uani 1 1 d .
H21A H 0.3813 0.7556 0.7641 0.079 Uiso 1 1 calc R
C22 C 0.4401(8) 0.8480(5) 0.6766(4) 0.072(2) Uani 1 1 d .
H22A H 0.4889 0.8871 0.6992 0.086 Uiso 1 1 calc R
C23 C 0.4272(7) 0.8660(5) 0.6052(3) 0.0625(17) Uani 1 1 d .
H23A H 0.4644 0.9193 0.5782 0.075 Uiso 1 1 calc R
C24 C 0.3577(7) 0.8038(4) 0.5731(3) 0.0533(15) Uani 1 1 d .
C25 C 0.3391(7) 0.8207(5) 0.4950(3) 0.0577(16) Uani 1 1 d .
C26 C 0.2560(10) 0.7505(6) 0.4658(4) 0.094(3) Uani 1 1 d .
H26A H 0.2509 0.7686 0.4154 0.141 Uiso 1 1 calc R
H26B H 0.1577 0.7550 0.4844 0.141 Uiso 1 1 calc R
H26C H 0.3070 0.6836 0.4792 0.141 Uiso 1 1 calc R
C27 C 0.3851(7) 0.9163(4) 0.3844(3) 0.0535(15) Uani 1 1 d .
C28 C 0.5032(7) 0.8809(5) 0.3440(3) 0.0547(15) Uani 1 1 d .
C29 C 0.4938(7) 0.9122(5) 0.2723(3) 0.0538(15) Uani 1 1 d .
H29A H 0.5723 0.8907 0.2448 0.065 Uiso 1 1 calc R
C30 C 0.3713(6) 0.9747(4) 0.2397(3) 0.0481(14) Uani 1 1 d .
C31 C 0.2566(6) 1.0072(5) 0.2816(3) 0.0531(15) Uani 1 1 d .
H31A H 0.1734 1.0485 0.2599 0.064 Uiso 1 1 calc R
C32 C 0.2600(7) 0.9811(5) 0.3544(3) 0.0555(15) Uani 1 1 d .
C33 C 0.6406(9) 0.8109(6) 0.3774(4) 0.085(2) Uani 1 1 d .
H33A H 0.6253 0.7991 0.4284 0.103 Uiso 1 1 calc R
C34 C 0.6581(13) 0.7116(8) 0.3558(8) 0.174(6) Uani 1 1 d .
H34A H 0.7429 0.6692 0.3794 0.260 Uiso 1 1 calc R
H34B H 0.6714 0.7199 0.3059 0.260 Uiso 1 1 calc R
H34C H 0.5713 0.6820 0.3685 0.260 Uiso 1 1 calc R
C35 C 0.7763(11) 0.8546(9) 0.3650(8) 0.161(5) Uani 1 1 d .
H35A H 0.8582 0.8084 0.3881 0.242 Uiso 1 1 calc R
H35B H 0.7655 0.9149 0.3833 0.242 Uiso 1 1 calc R
H35C H 0.7942 0.8690 0.3153 0.242 Uiso 1 1 calc R
C36 C 0.1379(8) 1.0197(6) 0.3991(4) 0.078(2) Uani 1 1 d .
H36A H 0.1201 0.9651 0.4368 0.094 Uiso 1 1 calc R
C37 C -0.0115(9) 1.0625(9) 0.3571(6) 0.130(4) Uani 1 1 d .
H37A H -0.0860 1.0850 0.3886 0.195 Uiso 1 1 calc R
H37B H -0.0428 1.0114 0.3366 0.195 Uiso 1 1 calc R
H37C H 0.0034 1.1172 0.3206 0.195 Uiso 1 1 calc R
C38 C 0.1801(12) 1.1004(9) 0.4318(6) 0.135(4) Uani 1 1 d .
H38A H 0.2701 1.0759 0.4585 0.202 Uiso 1 1 calc R
H38B H 0.1027 1.1215 0.4624 0.202 Uiso 1 1 calc R
H38C H 0.1945 1.1556 0.3956 0.202 Uiso 1 1 calc R
C39 C 0.3596(6) 1.0085(4) 0.1618(3) 0.0464(13) Uani 1 1 d .
C40 C 0.4711(7) 1.0510(5) 0.1236(3) 0.0580(16) Uani 1 1 d .
H40A H 0.5584 1.0552 0.1457 0.070 Uiso 1 1 calc R
C41 C 0.4498(7) 1.0872(5) 0.0518(3) 0.0655(18) Uani 1 1 d .
H41A H 0.5205 1.1186 0.0254 0.079 Uiso 1 1 calc R
C42 C 0.3208(7) 1.0751(5) 0.0205(3) 0.0580(16) Uani 1 1 d .
H42A H 0.3067 1.0989 -0.0275 0.070 Uiso 1 1 calc R
C43 C 0.2381(6) 0.9993(4) 0.1255(3) 0.0499(14) Uani 1 1 d .
H43A H 0.1653 0.9688 0.1509 0.060 Uiso 1 1 calc R
C44 C 0.079(2) 0.7268(16) 0.2331(12) 0.151(9) Uani 0.50 1 d PDU
H44A H 0.0933 0.7307 0.1829 0.181 Uiso 0.50 1 calc PR
H44B H -0.0137 0.7690 0.2396 0.181 Uiso 0.50 1 calc PR
Cl2 Cl 0.2128(13) 0.7684(8) 0.2653(6) 0.239(4) Uani 0.50 1 d PDU
Cl3 Cl 0.067(2) 0.6129(13) 0.2692(12) 0.418(11) Uani 0.50 1 d PDU
C45 C 0.728(3) 0.6194(17) 0.5712(14) 0.163(10) Uani 0.50 1 d PDU
H45A H 0.6820 0.6824 0.5437 0.196 Uiso 0.50 1 calc PR
H45B H 0.7597 0.6296 0.6165 0.196 Uiso 0.50 1 calc PR
Cl4 Cl 0.607(2) 0.5279(19) 0.5809(14) 0.479(13) Uani 0.50 1 d PDU
Cl5 Cl 0.878(3) 0.562(3) 0.5256(16) 0.65(2) Uani 0.50 1 d PDU

loop_
_atom_site_aniso_label
_atom_site_aniso_U_11
_atom_site_aniso_U_22
_atom_site_aniso_U_33
_atom_site_aniso_U_23
_atom_site_aniso_U_13
_atom_site_aniso_U_12
Cd1 0.0522(4) 0.0406(4) 0.0389(4) -0.0030(3) -0.0005(3) -0.0171(3)
Cl1 0.0614(9) 0.0584(9) 0.0433(9) -0.0032(7) 0.0053(7) -0.0187(8)
N1 0.050(3) 0.042(3) 0.051(3) -0.001(2) 0.001(2) -0.013(2)
N2 0.069(3) 0.049(3) 0.047(3) 0.000(2) 0.006(3) -0.024(3)
N3 0.068(3) 0.050(3) 0.048(3) 0.000(2) 0.008(2) -0.020(3)
N4 0.072(3) 0.062(3) 0.040(3) 0.004(2) 0.000(2) -0.023(3)
N5 0.054(3) 0.050(3) 0.039(3) 0.000(2) 0.001(2) -0.014(2)
C1 0.057(4) 0.052(4) 0.063(4) -0.003(3) 0.013(3) -0.017(3)
C2 0.073(4) 0.058(4) 0.067(5) -0.011(3) 0.022(4) -0.017(3)
C3 0.071(4) 0.042(3) 0.064(4) -0.010(3) 0.008(3) -0.010(3)
C4 0.053(3) 0.043(3) 0.049(4) 0.001(3) 0.000(3) -0.010(3)
C5 0.055(3) 0.044(3) 0.048(4) -0.005(3) 0.007(3) -0.013(3)
C6 0.073(4) 0.038(3) 0.046(4) 0.001(3) 0.002(3) -0.016(3)
C7 0.054(3) 0.043(3) 0.058(4) 0.002(3) 0.001(3) -0.003(3)
C8 0.064(4) 0.040(3) 0.053(4) 0.003(3) -0.001(3) -0.011(3)
C9 0.062(4) 0.047(3) 0.042(3) -0.001(3) 0.003(3) -0.016(3)
C10 0.059(4) 0.049(4) 0.046(4) -0.001(3) 0.006(3) -0.013(3)
C11 0.051(3) 0.045(3) 0.060(4) 0.000(3) 0.007(3) 0.000(3)
C12 0.069(4) 0.046(4) 0.087(5) 0.013(4) 0.001(4) 0.001(3)
C13 0.152(10) 0.068(6) 0.156(10) 0.004(6) 0.011(8) 0.048(6)
C14 0.208(13) 0.126(10) 0.163(12) 0.004(9) -0.105(11) 0.046(10)
C15 0.065(4) 0.072(5) 0.088(6) 0.009(4) 0.024(4) -0.004(4)
C16 0.057(5) 0.218(14) 0.233(15) -0.120(12) -0.021(7) 0.006(7)
C17 0.103(7) 0.088(7) 0.237(14) -0.041(8) 0.065(8) -0.002(6)
C18 0.080(5) 0.056(4) 0.058(4) -0.001(3) 0.002(3) -0.027(4)
C19 0.178(9) 0.089(6) 0.062(5) -0.009(4) 0.008(5) -0.090(6)
C20 0.073(4) 0.053(4) 0.045(4) 0.002(3) 0.004(3) -0.024(3)
C21 0.087(5) 0.073(4) 0.042(4) 0.002(3) -0.001(3) -0.037(4)
C22 0.094(5) 0.072(5) 0.054(4) 0.001(3) -0.005(4) -0.043(4)
C23 0.076(4) 0.063(4) 0.053(4) -0.001(3) 0.004(3) -0.034(4)
C24 0.059(4) 0.047(3) 0.054(4) -0.002(3) 0.010(3) -0.018(3)
C25 0.075(4) 0.062(4) 0.038(3) -0.001(3) 0.003(3) -0.025(3)
C26 0.148(8) 0.097(6) 0.049(4) 0.001(4) -0.002(4) -0.071(6)
C27 0.064(4) 0.053(4) 0.044(4) 0.002(3) 0.000(3) -0.022(3)
C28 0.056(4) 0.058(4) 0.048(4) -0.002(3) -0.008(3) -0.011(3)
C29 0.053(4) 0.060(4) 0.048(4) -0.008(3) -0.007(3) -0.009(3)
C30 0.048(3) 0.050(3) 0.050(4) -0.012(3) 0.003(3) -0.016(3)
C31 0.048(3) 0.058(4) 0.050(4) 0.002(3) 0.002(3) -0.014(3)
C32 0.055(4) 0.058(4) 0.052(4) -0.001(3) 0.003(3) -0.016(3)
C33 0.085(5) 0.099(6) 0.055(5) 0.008(4) -0.008(4) 0.011(5)
C34 0.158(11) 0.083(7) 0.265(18) -0.034(9) -0.091(11) 0.036(7)
C35 0.082(7) 0.149(11) 0.236(15) 0.007(10) -0.050(8) -0.016(7)
C36 0.070(5) 0.084(5) 0.069(5) 0.003(4) 0.028(4) -0.001(4)
C37 0.074(6) 0.173(11) 0.145(10) -0.044(8) 0.027(6) -0.015(6)
C38 0.127(8) 0.151(10) 0.141(10) -0.080(9) 0.043(7) -0.013(7)
C39 0.046(3) 0.049(3) 0.044(3) -0.006(3) -0.002(3) -0.012(3)
C40 0.052(3) 0.077(4) 0.048(4) -0.011(3) -0.002(3) -0.020(3)
C41 0.057(4) 0.093(5) 0.053(4) -0.012(4) 0.007(3) -0.033(4)
C42 0.064(4) 0.073(4) 0.038(3) -0.006(3) 0.000(3) -0.017(3)
C43 0.053(3) 0.050(3) 0.049(4) -0.006(3) 0.003(3) -0.022(3)
C44 0.155(12) 0.152(12) 0.136(12) -0.017(9) -0.008(9) -0.007(9)
Cl2 0.276(8) 0.230(8) 0.228(8) -0.033(6) -0.012(7) -0.103(7)
Cl3 0.428(13) 0.397(13) 0.441(14) -0.069(9) 0.010(9) -0.115(9)
C45 0.180(13) 0.163(13) 0.146(12) -0.036(9) -0.038(9) -0.012(9)
Cl4 0.470(16) 0.455(16) 0.501(16) -0.070(10) 0.025(10) -0.069(10)
Cl5 0.64(3) 0.66(3) 0.63(3) -0.119(11) -0.014(10) -0.093(11)

loop_
_atom_type_symbol
_atom_type_description
_atom_type_scat_dispersion_real
_atom_type_scat_dispersion_imag
_atom_type_scat_source
C C 0.0033 0.0016 'International Tables Vol C Tables 4.2.6.8 and 6.1.1.4'
H H 0.0000 0.0000 'International Tables Vol C Tables 4.2.6.8 and 6.1.1.4'
Cd Cd -0.8075 1.2024 'International Tables Vol C Tables 4.2.6.8 and 6.1.1.4'
Cl Cl 0.1484 0.1585 'International Tables Vol C Tables 4.2.6.8 and 6.1.1.4'
N N 0.0061 0.0033 'International Tables Vol C Tables 4.2.6.8 and 6.1.1.4'

loop_
_geom_angle_atom_site_label_1
_geom_angle_atom_site_label_2
_geom_angle_atom_site_label_3
_geom_angle
_geom_angle_site_symmetry_1
_geom_angle_site_symmetry_3
N1 Cd1 N1 180.000(1) . 2_557
N1 Cd1 N5 94.21(15) . 2_566
N1 Cd1 N5 85.80(15) 2_557 2_566
N1 Cd1 N5 85.79(15) . 1_546
N1 Cd1 N5 94.20(15) 2_557 1_546
N5 Cd1 N5 180.000(1) 2_566 1_546
N1 Cd1 Cl1 89.19(12) . 2_557
N1 Cd1 Cl1 90.81(12) 2_557 2_557
N5 Cd1 Cl1 88.99(11) 2_566 2_557
N5 Cd1 Cl1 91.01(11) 1_546 2_557
N1 Cd1 Cl1 90.81(12) . .
N1 Cd1 Cl1 89.19(12) 2_557 .
N5 Cd1 Cl1 91.01(11) 2_566 .
N5 Cd1 Cl1 88.99(11) 1_546 .
Cl1 Cd1 Cl1 180.0 2_557 .
C1 N1 C5 117.7(5) . .
C1 N1 Cd1 123.1(4) . .
C5 N1 Cd1 118.5(4) . .
C18 N2 C9 123.0(5) . .
C20 N3 C24 117.4(5) . .
C25 N4 C27 121.5(5) . .
C43 N5 C42 117.0(5) . .
C43 N5 Cd1 120.3(3) . 1_564
C42 N5 Cd1 122.6(4) . 1_564
N1 C1 C2 122.8(6) . .
N1 C1 H1A 118.6 . .
C2 C1 H1A 118.6 . .
C1 C2 C3 118.8(6) . .
C1 C2 H2A 120.6 . .
C3 C2 H2A 120.6 . .
C4 C3 C2 119.5(5) . .
C4 C3 H3A 120.2 . .
C2 C3 H3A 120.2 . .
C3 C4 C5 117.3(5) . .
C3 C4 C6 123.0(5) . .
C5 C4 C6 119.7(5) . .
N1 C5 C4 123.9(5) . .
N1 C5 H5A 118.1 . .
C4 C5 H5A 118.1 . .
C7 C6 C11 117.7(5) . .
C7 C6 C4 121.6(6) . .
C11 C6 C4 120.7(5) . .
C6 C7 C8 121.9(6) . .
C6 C7 H7A 119.0 . .
C8 C7 H7A 119.0 . .
C7 C8 C9 118.9(5) . .
C7 C8 C12 119.8(6) . .
C9 C8 C12 121.2(5) . .
C10 C9 C8 120.9(5) . .
C10 C9 N2 120.0(5) . .
C8 C9 N2 118.9(5) . .
C11 C10 C9 118.0(5) . .
C11 C10 C15 120.2(6) . .
C9 C10 C15 121.8(5) . .
C10 C11 C6 122.5(6) . .
C10 C11 H11A 118.7 . .
C6 C11 H11A 118.7 . .
C14 C12 C13 109.5(9) . .
C14 C12 C8 111.1(7) . .
C13 C12 C8 111.6(7) . .
C14 C12 H12A 108.2 . .
C13 C12 H12A 108.2 . .
C8 C12 H12A 108.2 . .
C12 C13 H13A 109.5 . .
C12 C13 H13B 109.5 . .
H13A C13 H13B 109.5 . .
C12 C13 H13C 109.5 . .
H13A C13 H13C 109.5 . .
H13B C13 H13C 109.5 . .
C12 C14 H14A 109.5 . .
C12 C14 H14B 109.5 . .
H14A C14 H14B 109.5 . .
C12 C14 H14C 109.5 . .
H14A C14 H14C 109.5 . .
H14B C14 H14C 109.5 . .
C16 C15 C10 110.7(7) . .
C16 C15 C17 111.7(8) . .
C10 C15 C17 113.4(6) . .
C16 C15 H15A 106.9 . .
C10 C15 H15A 106.9 . .
C17 C15 H15A 106.9 . .
C15 C16 H16A 109.5 . .
C15 C16 H16B 109.5 . .
H16A C16 H16B 109.5 . .
C15 C16 H16C 109.5 . .
H16A C16 H16C 109.5 . .
H16B C16 H16C 109.5 . .
C15 C17 H17A 109.5 . .
C15 C17 H17B 109.5 . .
H17A C17 H17B 109.5 . .
C15 C17 H17C 109.5 . .
H17A C17 H17C 109.5 . .
H17B C17 H17C 109.5 . .
N2 C18 C20 118.0(5) . .
N2 C18 C19 126.2(6) . .
C20 C18 C19 115.8(6) . .
C18 C19 H19A 109.5 . .
C18 C19 H19B 109.5 . .
H19A C19 H19B 109.5 . .
C18 C19 H19C 109.5 . .
H19A C19 H19C 109.5 . .
H19B C19 H19C 109.5 . .
N3 C20 C21 123.0(5) . .
N3 C20 C18 116.0(5) . .
C21 C20 C18 120.9(6) . .
C20 C21 C22 119.3(6) . .
C20 C21 H21A 120.4 . .
C22 C21 H21A 120.4 . .
C23 C22 C21 118.2(6) . .
C23 C22 H22A 120.9 . .
C21 C22 H22A 120.9 . .
C22 C23 C24 119.2(6) . .
C22 C23 H23A 120.4 . .
C24 C23 H23A 120.4 . .
N3 C24 C23 122.8(6) . .
N3 C24 C25 115.7(5) . .
C23 C24 C25 121.4(5) . .
N4 C25 C24 116.3(5) . .
N4 C25 C26 126.6(5) . .
C24 C25 C26 117.0(5) . .
C25 C26 H26A 109.5 . .
C25 C26 H26B 109.5 . .
H26A C26 H26B 109.5 . .
C25 C26 H26C 109.5 . .
H26A C26 H26C 109.5 . .
H26B C26 H26C 109.5 . .
C32 C27 C28 122.6(6) . .
C32 C27 N4 118.8(6) . .
C28 C27 N4 118.5(6) . .
C29 C28 C27 117.8(6) . .
C29 C28 C33 120.0(6) . .
C27 C28 C33 122.1(6) . .
C28 C29 C30 122.1(6) . .
C28 C29 H29A 119.0 . .
C30 C29 H29A 119.0 . .
C29 C30 C31 118.2(6) . .
C29 C30 C39 122.5(5) . .
C31 C30 C39 119.4(5) . .
C30 C31 C32 123.0(6) . .
C30 C31 H31A 118.5 . .
C32 C31 H31A 118.5 . .
C31 C32 C27 116.3(6) . .
C31 C32 C36 122.5(6) . .
C27 C32 C36 121.2(6) . .
C35 C33 C34 111.2(9) . .
C35 C33 C28 113.0(8) . .
C34 C33 C28 112.1(7) . .
C35 C33 H33A 106.7 . .
C34 C33 H33A 106.7 . .
C28 C33 H33A 106.7 . .
C33 C34 H34A 109.5 . .
C33 C34 H34B 109.5 . .
H34A C34 H34B 109.5 . .
C33 C34 H34C 109.5 . .
H34A C34 H34C 109.5 . .
H34B C34 H34C 109.5 . .
C33 C35 H35A 109.5 . .
C33 C35 H35B 109.5 . .
H35A C35 H35B 109.5 . .
C33 C35 H35C 109.5 . .
H35A C35 H35C 109.5 . .
H35B C35 H35C 109.5 . .
C38 C36 C32 110.7(6) . .
C38 C36 C37 107.7(8) . .
C32 C36 C37 113.3(7) . .
C38 C36 H36A 108.4 . .
C32 C36 H36A 108.4 . .
C37 C36 H36A 108.4 . .
C36 C37 H37A 109.5 . .
C36 C37 H37B 109.5 . .
H37A C37 H37B 109.5 . .
C36 C37 H37C 109.5 . .
H37A C37 H37C 109.5 . .
H37B C37 H37C 109.5 . .
C36 C38 H38A 109.5 . .
C36 C38 H38B 109.5 . .
H38A C38 H38B 109.5 . .
C36 C38 H38C 109.5 . .
H38A C38 H38C 109.5 . .
H38B C38 H38C 109.5 . .
C43 C39 C40 117.6(5) . .
C43 C39 C30 120.9(5) . .
C40 C39 C30 121.5(5) . .
C41 C40 C39 118.9(5) . .
C41 C40 H40A 120.5 . .
C39 C40 H40A 120.5 . .
C42 C41 C40 118.4(6) . .
C42 C41 H41A 120.8 . .
C40 C41 H41A 120.8 . .
N5 C42 C41 122.9(6) . .
N5 C42 H42A 118.5 . .
C41 C42 H42A 118.5 . .
N5 C43 C39 125.0(5) . .
N5 C43 H43A 117.5 . .
C39 C43 H43A 117.5 . .
Cl2 C44 Cl3 113.1(13) . .
Cl2 C44 H44A 109.0 . .
Cl3 C44 H44A 109.0 . .
Cl2 C44 H44B 109.0 . .
Cl3 C44 H44B 109.0 . .
H44A C44 H44B 107.8 . .
Cl5 C45 Cl4 100.8(12) . .
Cl5 C45 H45A 111.6 . .
Cl4 C45 H45A 111.6 . .
Cl5 C45 H45B 111.6 . .
Cl4 C45 H45B 111.6 . .
H45A C45 H45B 109.4 . .

loop_
_geom_bond_atom_site_label_1
_geom_bond_atom_site_label_2
_geom_bond_distance
_geom_bond_site_symmetry_2
Cd1 N1 2.389(5) .
Cd1 N1 2.389(5) 2_557
Cd1 N5 2.412(4) 2_566
Cd1 N5 2.412(4) 1_546
Cd1 Cl1 2.6043(15) 2_557
Cd1 Cl1 2.6043(15) .
N1 C1 1.334(7) .
N1 C5 1.341(7) .
N2 C18 1.266(8) .
N2 C9 1.424(7) .
N3 C20 1.334(8) .
N3 C24 1.354(7) .
N4 C25 1.277(7) .
N4 C27 1.432(7) .
N5 C43 1.337(7) .
N5 C42 1.337(7) .
N5 Cd1 2.412(4) 1_564
C1 C2 1.390(9) .
C1 H1A 0.9300 .
C2 C3 1.393(8) .
C2 H2A 0.9300 .
C3 C4 1.379(8) .
C3 H3A 0.9300 .
C4 C5 1.403(8) .
C4 C6 1.472(8) .
C5 H5A 0.9300 .
C6 C7 1.384(8) .
C6 C11 1.405(8) .
C7 C8 1.387(8) .
C7 H7A 0.9300 .
C8 C9 1.403(8) .
C8 C12 1.528(9) .
C9 C10 1.402(8) .
C10 C11 1.385(8) .
C10 C15 1.535(9) .
C11 H11A 0.9300 .
C12 C14 1.466(12) .
C12 C13 1.487(11) .
C12 H12A 0.9800 .
C13 H13A 0.9600 .
C13 H13B 0.9600 .
C13 H13C 0.9600 .
C14 H14A 0.9600 .
C14 H14B 0.9600 .
C14 H14C 0.9600 .
C15 C16 1.479(12) .
C15 C17 1.559(11) .
C15 H15A 0.9800 .
C16 H16A 0.9600 .
C16 H16B 0.9600 .
C16 H16C 0.9600 .
C17 H17A 0.9600 .
C17 H17B 0.9600 .
C17 H17C 0.9600 .
C18 C20 1.485(8) .
C18 C19 1.528(9) .
C19 H19A 0.9600 .
C19 H19B 0.9600 .
C19 H19C 0.9600 .
C20 C21 1.369(8) .
C21 C22 1.408(8) .
C21 H21A 0.9300 .
C22 C23 1.361(9) .
C22 H22A 0.9300 .
C23 C24 1.390(8) .
C23 H23A 0.9300 .
C24 C25 1.495(8) .
C25 C26 1.522(9) .
C26 H26A 0.9600 .
C26 H26B 0.9600 .
C26 H26C 0.9600 .
C27 C32 1.398(9) .
C27 C28 1.401(8) .
C28 C29 1.373(8) .
C28 C33 1.531(9) .
C29 C30 1.385(8) .
C29 H29A 0.9300 .
C30 C31 1.385(8) .
C30 C39 1.493(8) .
C31 C32 1.387(8) .
C31 H31A 0.9300 .
C32 C36 1.493(9) .
C33 C35 1.466(12) .
C33 C34 1.499(12) .
C33 H33A 0.9800 .
C34 H34A 0.9600 .
C34 H34B 0.9600 .
C34 H34C 0.9600 .
C35 H35A 0.9600 .
C35 H35B 0.9600 .
C35 H35C 0.9600 .
C36 C38 1.491(11) .
C36 C37 1.575(12) .
C36 H36A 0.9800 .
C37 H37A 0.9600 .
C37 H37B 0.9600 .
C37 H37C 0.9600 .
C38 H38A 0.9600 .
C38 H38B 0.9600 .
C38 H38C 0.9600 .
C39 C43 1.363(7) .
C39 C40 1.393(8) .
C40 C41 1.392(9) .
C40 H40A 0.9300 .
C41 C42 1.387(8) .
C41 H41A 0.9300 .
C42 H42A 0.9300 .
C43 H43A 0.9300 .
C44 Cl2 1.619(16) .
C44 Cl3 1.623(17) .
C44 H44A 0.9700 .
C44 H44B 0.9700 .
C45 Cl5 1.781(18) .
C45 Cl4 1.799(17) .
C45 H45A 0.9700 .
C45 H45B 0.9700 .

loop_
_geom_torsion_atom_site_label_1
_geom_torsion_atom_site_label_2
_geom_torsion_atom_site_label_3
_geom_torsion_atom_site_label_4
_geom_torsion
_geom_torsion_site_symmetry_1
N1 Cd1 N1 C1 -104(5) 2_557
N5 Cd1 N1 C1 79.9(5) 2_566
N5 Cd1 N1 C1 -100.1(5) 1_546
Cl1 Cd1 N1 C1 -9.0(4) 2_557
Cl1 Cd1 N1 C1 171.0(4) .
N1 Cd1 N1 C5 66(5) 2_557
N5 Cd1 N1 C5 -110.2(4) 2_566
N5 Cd1 N1 C5 69.8(4) 1_546
Cl1 Cd1 N1 C5 160.9(4) 2_557
Cl1 Cd1 N1 C5 -19.1(4) .
C5 N1 C1 C2 1.6(9) .
Cd1 N1 C1 C2 171.6(5) .
N1 C1 C2 C3 -2.3(10) .
C1 C2 C3 C4 0.5(10) .
C2 C3 C4 C5 1.7(9) .
C2 C3 C4 C6 -178.3(6) .
C1 N1 C5 C4 0.8(9) .
Cd1 N1 C5 C4 -169.6(4) .
C3 C4 C5 N1 -2.4(9) .
C6 C4 C5 N1 177.5(5) .
C3 C4 C6 C7 -38.5(9) .
C5 C4 C6 C7 141.5(6) .
C3 C4 C6 C11 141.3(6) .
C5 C4 C6 C11 -38.7(8) .
C11 C6 C7 C8 1.3(9) .
C4 C6 C7 C8 -178.8(6) .
C6 C7 C8 C9 0.1(9) .
C6 C7 C8 C12 178.9(6) .
C7 C8 C9 C10 -1.3(9) .
C12 C8 C9 C10 180.0(6) .
C7 C8 C9 N2 -175.5(5) .
C12 C8 C9 N2 5.8(9) .
C18 N2 C9 C10 90.1(8) .
C18 N2 C9 C8 -95.7(8) .
C8 C9 C10 C11 1.0(9) .
N2 C9 C10 C11 175.1(5) .
C8 C9 C10 C15 -177.0(6) .
N2 C9 C10 C15 -2.9(9) .
C9 C10 C11 C6 0.5(9) .
C15 C10 C11 C6 178.6(6) .
C7 C6 C11 C10 -1.6(9) .
C4 C6 C11 C10 178.5(6) .
C7 C8 C12 C14 -75.4(10) .
C9 C8 C12 C14 103.3(9) .
C7 C8 C12 C13 47.1(9) .
C9 C8 C12 C13 -134.2(7) .
C11 C10 C15 C16 -99.5(9) .
C9 C10 C15 C16 78.5(10) .
C11 C10 C15 C17 26.9(10) .
C9 C10 C15 C17 -155.1(7) .
C9 N2 C18 C20 176.2(5) .
C9 N2 C18 C19 -3.5(12) .
C24 N3 C20 C21 -0.2(10) .
C24 N3 C20 C18 176.7(6) .
N2 C18 C20 N3 -168.6(6) .
C19 C18 C20 N3 11.1(10) .
N2 C18 C20 C21 8.3(10) .
C19 C18 C20 C21 -171.9(8) .
N3 C20 C21 C22 -1.1(11) .
C18 C20 C21 C22 -177.8(7) .
C20 C21 C22 C23 2.2(11) .
C21 C22 C23 C24 -2.1(11) .
C20 N3 C24 C23 0.3(9) .
C20 N3 C24 C25 -178.3(6) .
C22 C23 C24 N3 0.9(10) .
C22 C23 C24 C25 179.4(6) .
C27 N4 C25 C24 -178.3(6) .
C27 N4 C25 C26 3.8(11) .
N3 C24 C25 N4 -177.2(6) .
C23 C24 C25 N4 4.2(10) .
N3 C24 C25 C26 0.9(9) .
C23 C24 C25 C26 -177.6(7) .
C25 N4 C27 C32 85.2(8) .
C25 N4 C27 C28 -99.6(7) .
C32 C27 C28 C29 0.3(9) .
N4 C27 C28 C29 -174.8(5) .
C32 C27 C28 C33 179.2(6) .
N4 C27 C28 C33 4.2(9) .
C27 C28 C29 C30 -1.6(9) .
C33 C28 C29 C30 179.4(6) .
C28 C29 C30 C31 1.1(8) .
C28 C29 C30 C39 -179.5(5) .
C29 C30 C31 C32 0.9(8) .
C39 C30 C31 C32 -178.6(5) .
C30 C31 C32 C27 -2.1(8) .
C30 C31 C32 C36 177.7(6) .
C28 C27 C32 C31 1.5(9) .
N4 C27 C32 C31 176.5(5) .
C28 C27 C32 C36 -178.3(6) .
N4 C27 C32 C36 -3.3(9) .
C29 C28 C33 C35 62.0(11) .
C27 C28 C33 C35 -116.9(9) .
C29 C28 C33 C34 -64.6(11) .
C27 C28 C33 C34 116.5(9) .
C31 C32 C36 C38 -102.7(9) .
C27 C32 C36 C38 77.2(9) .
C31 C32 C36 C37 18.4(10) .
C27 C32 C36 C37 -161.7(7) .
C29 C30 C39 C43 128.9(6) .
C31 C30 C39 C43 -51.7(7) .
C29 C30 C39 C40 -51.6(8) .
C31 C30 C39 C40 127.9(6) .
C43 C39 C40 C41 3.8(9) .
C30 C39 C40 C41 -175.8(5) .
C39 C40 C41 C42 -2.9(10) .
C43 N5 C42 C41 1.3(9) .
Cd1 N5 C42 C41 -175.6(5) 1_564
C40 C41 C42 N5 0.3(10) .
C42 N5 C43 C39 -0.4(9) .
Cd1 N5 C43 C39 176.6(4) 1_564
C40 C39 C43 N5 -2.2(9) .
C30 C39 C43 N5 177.4(5) .
